data_1556460
loop_
_publ_author_name
'Marshall, G.'
'Wooles, A.J.'
'Mills, D.P.'
'Lewis, W.'
'Blake, A.J.'
'Liddle, S.T.'

_publ_section_title
;
 Synthesis and Characterisation of Lanthanide N-Trimethylsilyl and
 -Mesityl Functionalised Bis(iminophosphorano)methanides and
 -Methanediides
;
_journal_name_full Inorganics
_journal_page_first 46
_journal_page_last 69
_journal_paper_doi 10.3390/inorganics1010046
_journal_volume 1
_journal_year 2013
_chemical_formula_moiety 'C86 H85 La N4 P4, 3(C7 H8)'
_chemical_formula_sum 'C107 H109 La N4 P4'
_chemical_formula_weight 1713.77
_space_group_IT_number 2
_space_group_name_Hall '-P 1'
_space_group_name_H-M_alt 'P -1'
_symmetry_cell_setting triclinic
_symmetry_space_group_name_Hall '-P 1'
_symmetry_space_group_name_H-M 'P -1'
_atom_sites_solution_hydrogens 'geom, Me from difmap'
_atom_sites_solution_primary direct
_atom_sites_solution_secondary difmap
_cell_angle_alpha 71.398(13)
_cell_angle_beta 75.826(8)
_cell_angle_gamma 77.368(10)
_cell_formula_units_Z 2
_cell_length_a 14.9196(11)
_cell_length_b 15.179(3)
_cell_length_c 21.622(2)
_cell_measurement_reflns_used 19004
_cell_measurement_temperature 90(2)
_cell_measurement_theta_max 74.54
_cell_measurement_theta_min 3.43
_cell_volume 4446.6(11)
_computing_cell_refinement
;
CrysAlisPro, Oxford Diffraction Ltd.,
Version 1.171.34.36 (release 02-08-2010 CrysAlis171 .NET)
(compiled Nov  6 2009,16:24:50)
;
_computing_data_collection
;
CrysAlisPro, Oxford Diffraction Ltd.,
Version 1.171.34.36 (release 02-08-2010 CrysAlis171 .NET)
(compiled Nov  6 2009,16:24:50)
;
_computing_data_reduction
;
CrysAlisPro, Oxford Diffraction Ltd.,
Version 1.171.34.36 (release 02-08-2010 CrysAlis171 .NET)
(compiled Nov  6 2009,16:24:50)
;
_computing_molecular_graphics 'SHELXTL (Sheldrick, 2008)'
_computing_publication_material 'enCIFer(Allen et al.,2004);PLATON(Spek,2003)'
_computing_structure_refinement 'SHELXL97 (Sheldrick, 2008)'
_computing_structure_solution 'SHELXTL (Sheldrick, 2008)'
_diffrn_ambient_temperature 90(2)
_diffrn_detector_area_resol_mean 10.3613
_diffrn_measured_fraction_theta_full 0.969
_diffrn_measured_fraction_theta_max 0.969
_diffrn_measurement_device_type 'SuperNova, Single source at offset), Atlas'
_diffrn_measurement_method '\w scans'
_diffrn_radiation_monochromator mirror
_diffrn_radiation_source 'SuperNova (Cu) X-ray Source'
_diffrn_radiation_type 'Cu K\a'
_diffrn_radiation_wavelength 1.5418
_diffrn_reflns_av_R_equivalents 0.056
_diffrn_reflns_av_sigmaI/netI 0.065
_diffrn_reflns_limit_h_max 18
_diffrn_reflns_limit_h_min -18
_diffrn_reflns_limit_k_max 18
_diffrn_reflns_limit_k_min -18
_diffrn_reflns_limit_l_max 26
_diffrn_reflns_limit_l_min -19
_diffrn_reflns_number 37469
_diffrn_reflns_theta_full 75.28
_diffrn_reflns_theta_max 75.28
_diffrn_reflns_theta_min 3.44
_diffrn_standards_decay_% 0
_diffrn_standards_interval_count .
_diffrn_standards_number 0
_exptl_absorpt_coefficient_mu 4.777
_exptl_absorpt_correction_T_max 0.71
_exptl_absorpt_correction_T_min 0.29
_exptl_absorpt_correction_type analytical
_exptl_absorpt_process_details
;
CrysAlisPro, Oxford Diffraction Ltd., 
Version 1.171.34.36 (release 02-08-2010 CrysAlis171 .NET) 
(compiled Jan  5 2010,16:28:46) 
Analytical numeric absorption correction using a multifaceted crystal 
model based on expressions derived by R.C. Clark & J.S. Reid. 
(Clark, R. C. & Reid, J. S. (1995). Acta Cryst. A51, 887-897) 
;
_exptl_crystal_colour colourless
_exptl_crystal_density_diffrn 1.280
_exptl_crystal_density_method 'not measured'
_exptl_crystal_description plate
_exptl_crystal_F_000 1792
_exptl_crystal_size_max 0.4571
_exptl_crystal_size_mid 0.2816
_exptl_crystal_size_min 0.0989
_refine_diff_density_max 1.89
_refine_diff_density_min -1.58
_refine_diff_density_rms 0.11
_refine_ls_extinction_method none
_refine_ls_goodness_of_fit_ref 1.06
_refine_ls_hydrogen_treatment constr
_refine_ls_matrix_type full
_refine_ls_number_parameters 972
_refine_ls_number_reflns 17807
_refine_ls_number_restraints 114
_refine_ls_restrained_S_all 1.06
_refine_ls_R_factor_all 0.0655
_refine_ls_R_factor_gt 0.0599
_refine_ls_shift/su_max 0.002
_refine_ls_shift/su_mean 0.000
_refine_ls_structure_factor_coef Fsqd
_refine_ls_weighting_details 'calc w=1/[\s^2^(Fo^2^)+(0.083P)^2^+8.838P] where P=(Fo^2^+2Fc^2^)/3'
_refine_ls_weighting_scheme calc
_refine_ls_wR_factor_gt 0.153
_refine_ls_wR_factor_ref 0.157
_reflns_number_gt 15935
_reflns_number_total 17807
_reflns_threshold_expression I>2\s(I)
_cod_data_source_file inorganics-01-00046-s001.cif
_cod_data_source_block 7a
_cod_original_cell_volume 4446.5(10)
_cod_database_code 1556460

loop_
_symmetry_equiv_pos_as_xyz
'x, y, z'
'-x, -y, -z'

loop_
_atom_site_label
_atom_site_type_symbol
_atom_site_fract_x
_atom_site_fract_y
_atom_site_fract_z
_atom_site_U_iso_or_equiv
_atom_site_adp_type
_atom_site_occupancy
_atom_site_symmetry_multiplicity
_atom_site_calc_flag
_atom_site_refinement_flags
_atom_site_disorder_assembly
_atom_site_disorder_group
La1 La 0.736439(15) 0.620308(15) 0.727081(11) 0.01860(8) Uani 1 1 d . . .
P1 P 0.54895(7) 0.52642(7) 0.79773(5) 0.01968(19) Uani 1 1 d . . .
P2 P 0.59752(7) 0.66699(7) 0.85805(5) 0.0198(2) Uani 1 1 d . . .
P3 P 0.94995(6) 0.52002(7) 0.69164(5) 0.01752(19) Uani 1 1 d . . .
P4 P 0.86022(6) 0.66746(7) 0.57715(5) 0.01730(19) Uani 1 1 d . . .
N1 N 0.6090(2) 0.5388(2) 0.72187(17) 0.0207(7) Uani 1 1 d . . .
N2 N 0.6547(3) 0.7363(2) 0.79394(18) 0.0244(7) Uani 1 1 d . . .
N3 N 0.8878(2) 0.5324(2) 0.76310(17) 0.0220(7) Uani 1 1 d . . .
N4 N 0.7872(2) 0.7385(2) 0.61605(17) 0.0198(6) Uani 1 1 d . . .
C1 C 0.6076(3) 0.5647(3) 0.8395(2) 0.0259(8) Uani 1 1 d . . .
C2 C 0.4294(3) 0.5855(3) 0.7976(2) 0.0238(8) Uani 1 1 d . . .
C3 C 0.3516(3) 0.5399(3) 0.8242(2) 0.0272(9) Uani 1 1 d . . .
H3 H 0.3593 0.4753 0.8439 0.033 Uiso 1 1 calc R . .
C4 C 0.2623(3) 0.5902(4) 0.8216(3) 0.0337(10) Uani 1 1 d . . .
H4 H 0.2106 0.5590 0.8395 0.040 Uiso 1 1 calc R . .
C5 C 0.2495(3) 0.6860(3) 0.7926(2) 0.0323(10) Uani 1 1 d . . .
H5 H 0.1896 0.7194 0.7903 0.039 Uiso 1 1 calc R . .
C6 C 0.3274(3) 0.7327(3) 0.7666(2) 0.0286(9) Uani 1 1 d . . .
H6 H 0.3193 0.7975 0.7475 0.034 Uiso 1 1 calc R . .
C7 C 0.4163(3) 0.6829(3) 0.7693(2) 0.0231(8) Uani 1 1 d . . .
H7 H 0.4678 0.7143 0.7521 0.028 Uiso 1 1 calc R . .
C8 C 0.5402(3) 0.4021(3) 0.8390(2) 0.0228(8) Uani 1 1 d . . .
C9 C 0.5066(3) 0.3499(3) 0.8101(2) 0.0247(8) Uani 1 1 d . . .
H9 H 0.4798 0.3794 0.7727 0.030 Uiso 1 1 calc R . .
C10 C 0.5132(4) 0.2529(3) 0.8375(2) 0.0317(10) Uani 1 1 d . . .
H10 H 0.4905 0.2175 0.8183 0.038 Uiso 1 1 calc R . .
C11 C 0.5530(4) 0.2089(3) 0.8928(3) 0.0355(10) Uani 1 1 d . . .
H11 H 0.5592 0.1439 0.9098 0.043 Uiso 1 1 calc R . .
C12 C 0.5838(4) 0.2613(4) 0.9230(2) 0.0353(10) Uani 1 1 d . . .
H12 H 0.6088 0.2317 0.9612 0.042 Uiso 1 1 calc R . .
C13 C 0.5773(3) 0.3576(4) 0.8965(2) 0.0308(9) Uani 1 1 d . . .
H13 H 0.5977 0.3929 0.9170 0.037 Uiso 1 1 calc R . .
C14 C 0.5930(3) 0.4898(3) 0.67955(19) 0.0189(7) Uani 1 1 d . . .
C15 C 0.6517(3) 0.4054(3) 0.67488(19) 0.0213(8) Uani 1 1 d . . .
C16 C 0.6376(3) 0.3556(3) 0.6349(2) 0.0231(8) Uani 1 1 d . . .
H16 H 0.6766 0.2992 0.6329 0.028 Uiso 1 1 calc R . .
C17 C 0.5664(3) 0.3881(3) 0.5975(2) 0.0268(9) Uani 1 1 d . . .
C18 C 0.5114(3) 0.4720(3) 0.6011(2) 0.0243(8) Uani 1 1 d . . .
H18 H 0.4637 0.4947 0.5767 0.029 Uiso 1 1 calc R . .
C19 C 0.5238(3) 0.5253(3) 0.6400(2) 0.0210(8) Uani 1 1 d . . .
C20 C 0.4612(3) 0.6179(3) 0.6379(2) 0.0239(8) Uani 1 1 d . . .
H20A H 0.4473 0.6464 0.5941 0.036 Uiso 1 1 calc R . .
H20C H 0.4921 0.6586 0.6488 0.036 Uiso 1 1 calc R . .
H20B H 0.4041 0.6077 0.6695 0.036 Uiso 1 1 calc R . .
C21 C 0.7288(3) 0.3651(3) 0.7139(2) 0.0241(8) Uani 1 1 d . . .
H21C H 0.7023 0.3439 0.7603 0.036 Uiso 1 1 calc R . .
H21A H 0.7664 0.4125 0.7070 0.036 Uiso 1 1 calc R . .
H21B H 0.7671 0.3130 0.6995 0.036 Uiso 1 1 calc R . .
C22 C 0.5556(4) 0.3337(4) 0.5531(3) 0.0389(11) Uani 1 1 d . . .
H22A H 0.4980 0.3590 0.5372 0.058 Uiso 1 1 calc R . .
H22C H 0.5550 0.2688 0.5777 0.058 Uiso 1 1 calc R . .
H22B H 0.6070 0.3387 0.5160 0.058 Uiso 1 1 calc R . .
C23 C 0.4771(3) 0.7162(3) 0.8879(2) 0.0229(8) Uani 1 1 d . . .
C24 C 0.4165(3) 0.6536(3) 0.9271(2) 0.0253(8) Uani 1 1 d . . .
H24 H 0.4383 0.5893 0.9384 0.030 Uiso 1 1 calc R . .
C25 C 0.3225(3) 0.6866(3) 0.9500(2) 0.0293(9) Uani 1 1 d . . .
H25 H 0.2823 0.6441 0.9760 0.035 Uiso 1 1 calc R . .
C26 C 0.2897(3) 0.7811(4) 0.9340(2) 0.0325(10) Uani 1 1 d . . .
H26 H 0.2272 0.8029 0.9484 0.039 Uiso 1 1 calc R . .
C27 C 0.3509(3) 0.8446(3) 0.8959(2) 0.0312(9) Uani 1 1 d . . .
H27 H 0.3292 0.9089 0.8854 0.037 Uiso 1 1 calc R . .
C28 C 0.4445(3) 0.8119(3) 0.8736(2) 0.0267(9) Uani 1 1 d . . .
H28 H 0.4851 0.8546 0.8490 0.032 Uiso 1 1 calc R . .
C29 C 0.6490(3) 0.6406(3) 0.9312(2) 0.0217(8) Uani 1 1 d . . .
C30 C 0.6224(3) 0.6994(3) 0.9726(2) 0.0290(9) Uani 1 1 d . . .
H30 H 0.5724 0.7480 0.9662 0.035 Uiso 1 1 calc R . .
C31 C 0.6705(4) 0.6859(4) 1.0236(2) 0.0324(10) Uani 1 1 d . . .
H31 H 0.6528 0.7256 1.0510 0.039 Uiso 1 1 calc R . .
C32 C 0.7441(3) 0.6135(3) 1.0331(2) 0.0284(9) Uani 1 1 d . . .
H32 H 0.7770 0.6052 1.0664 0.034 Uiso 1 1 calc R . .
C33 C 0.7695(3) 0.5531(3) 0.9933(2) 0.0276(9) Uani 1 1 d . . .
H33 H 0.8183 0.5034 1.0004 0.033 Uiso 1 1 calc R . .
C34 C 0.7216(3) 0.5673(3) 0.9427(2) 0.0250(8) Uani 1 1 d . . .
H34 H 0.7386 0.5267 0.9159 0.030 Uiso 1 1 calc R . .
C35 C 0.6722(3) 0.8294(3) 0.7858(2) 0.0282(9) Uani 1 1 d . . .
C36 C 0.6234(4) 0.9065(3) 0.7439(2) 0.0340(10) Uani 1 1 d . . .
C37 C 0.6436(4) 0.9967(4) 0.7338(3) 0.0451(14) Uani 1 1 d . . .
H37 H 0.6113 1.0477 0.7065 0.054 Uiso 1 1 calc R . .
C38 C 0.7090(5) 1.0132(4) 0.7622(3) 0.0458(14) Uani 1 1 d . . .
C39 C 0.7578(4) 0.9363(4) 0.8002(3) 0.0404(12) Uani 1 1 d . . .
H39 H 0.8031 0.9459 0.8193 0.048 Uiso 1 1 calc R . .
C40 C 0.7428(3) 0.8446(3) 0.8117(2) 0.0320(10) Uani 1 1 d . . .
C41 C 0.8083(4) 0.7664(4) 0.8483(3) 0.0351(10) Uani 1 1 d . . .
H41C H 0.7866 0.7559 0.8953 0.053 Uiso 1 1 calc R . .
H41B H 0.8699 0.7835 0.8363 0.053 Uiso 1 1 calc R . .
H41A H 0.8105 0.7100 0.8366 0.053 Uiso 1 1 calc R . .
C42 C 0.5559(4) 0.8928(4) 0.7082(3) 0.0413(12) Uani 1 1 d . . .
H42B H 0.5834 0.8430 0.6878 0.062 Uiso 1 1 calc R . .
H42A H 0.5410 0.9499 0.6746 0.062 Uiso 1 1 calc R . .
H42C H 0.4998 0.8765 0.7393 0.062 Uiso 1 1 calc R . .
C43 C 0.7286(6) 1.1118(4) 0.7491(4) 0.065(2) Uani 1 1 d . . .
H43B H 0.7882 1.1190 0.7201 0.098 Uiso 1 1 calc R . .
H43C H 0.7295 1.1225 0.7904 0.098 Uiso 1 1 calc R . .
H43A H 0.6806 1.1565 0.7285 0.098 Uiso 1 1 calc R . .
C44 C 0.8789(3) 0.5626(3) 0.6352(2) 0.0220(8) Uani 1 1 d . . .
H44 H 0.8641 0.5116 0.6227 0.026 Uiso 1 1 calc R . .
C45 C 0.9921(3) 0.3963(3) 0.6977(2) 0.0199(7) Uani 1 1 d . . .
C46 C 0.9676(3) 0.3538(3) 0.6575(2) 0.0253(8) Uani 1 1 d . . .
H46 H 0.9364 0.3906 0.6234 0.030 Uiso 1 1 calc R . .
C47 C 0.9886(3) 0.2576(3) 0.6674(2) 0.0301(9) Uani 1 1 d . . .
H47 H 0.9709 0.2301 0.6403 0.036 Uiso 1 1 calc R . .
C48 C 1.0360(3) 0.2019(3) 0.7177(2) 0.0324(10) Uani 1 1 d . . .
H48 H 1.0488 0.1370 0.7251 0.039 Uiso 1 1 calc R . .
C49 C 1.0640(3) 0.2437(3) 0.7567(2) 0.0285(9) Uani 1 1 d . . .
H49 H 1.0977 0.2068 0.7894 0.034 Uiso 1 1 calc R . .
C50 C 1.0422(3) 0.3398(3) 0.7473(2) 0.0241(8) Uani 1 1 d . . .
H50 H 1.0608 0.3671 0.7740 0.029 Uiso 1 1 calc R . .
C51 C 1.0546(3) 0.5758(3) 0.66803(19) 0.0200(7) Uani 1 1 d . . .
C52 C 1.1446(3) 0.5273(3) 0.6595(2) 0.0257(8) Uani 1 1 d . . .
H52 H 1.1543 0.4626 0.6660 0.031 Uiso 1 1 calc R . .
C53 C 1.2213(3) 0.5759(3) 0.6409(2) 0.0306(9) Uani 1 1 d . . .
H53 H 1.2819 0.5433 0.6354 0.037 Uiso 1 1 calc R . .
C54 C 1.2069(3) 0.6720(3) 0.6308(2) 0.0286(9) Uani 1 1 d . . .
H54 H 1.2579 0.7038 0.6192 0.034 Uiso 1 1 calc R . .
C55 C 1.1167(3) 0.7215(3) 0.6378(2) 0.0261(9) Uani 1 1 d . . .
H55 H 1.1071 0.7864 0.6300 0.031 Uiso 1 1 calc R . .
C56 C 1.0406(3) 0.6729(3) 0.6567(2) 0.0221(8) Uani 1 1 d . . .
H56 H 0.9801 0.7057 0.6617 0.027 Uiso 1 1 calc R . .
C57 C 0.9189(3) 0.4848(3) 0.8248(2) 0.0212(8) Uani 1 1 d . . .
C58 C 0.8848(3) 0.4000(3) 0.8644(2) 0.0234(8) Uani 1 1 d . . .
C59 C 0.9147(3) 0.3516(3) 0.9238(2) 0.0274(9) Uani 1 1 d . . .
H59 H 0.8925 0.2956 0.9488 0.033 Uiso 1 1 calc R . .
C60 C 0.9764(3) 0.3837(3) 0.9473(2) 0.0287(9) Uani 1 1 d . . .
C61 C 1.0065(3) 0.4682(3) 0.9094(2) 0.0275(9) Uani 1 1 d . . .
H61 H 1.0469 0.4916 0.9246 0.033 Uiso 1 1 calc R . .
C62 C 0.9784(3) 0.5197(3) 0.8492(2) 0.0234(8) Uani 1 1 d . . .
C63 C 1.0135(3) 0.6119(3) 0.8135(2) 0.0265(9) Uani 1 1 d . . .
H63B H 1.0735 0.6010 0.7859 0.040 Uiso 1 1 calc R . .
H63C H 1.0193 0.6411 0.8455 0.040 Uiso 1 1 calc R . .
H63A H 0.9701 0.6524 0.7865 0.040 Uiso 1 1 calc R . .
C64 C 0.8182(3) 0.3607(3) 0.8425(2) 0.0283(9) Uani 1 1 d . . .
H64A H 0.7647 0.4077 0.8335 0.043 Uiso 1 1 calc R . .
H64C H 0.7984 0.3068 0.8770 0.043 Uiso 1 1 calc R . .
H64B H 0.8487 0.3424 0.8029 0.043 Uiso 1 1 calc R . .
C65 C 1.0065(4) 0.3290(4) 1.0127(2) 0.0399(11) Uani 1 1 d . . .
H65A H 0.9527 0.3251 1.0480 0.060 Uiso 1 1 calc R . .
H65C H 1.0499 0.3605 1.0209 0.060 Uiso 1 1 calc R . .
H65B H 1.0360 0.2668 1.0109 0.060 Uiso 1 1 calc R . .
C66 C 0.9672(3) 0.7134(3) 0.52659(19) 0.0204(8) Uani 1 1 d . . .
C67 C 1.0455(3) 0.6489(3) 0.51237(19) 0.0210(8) Uani 1 1 d . . .
H67 H 1.0416 0.5849 0.5269 0.025 Uiso 1 1 calc R . .
C68 C 1.1297(3) 0.6791(3) 0.4767(2) 0.0246(8) Uani 1 1 d . . .
H68 H 1.1817 0.6354 0.4675 0.030 Uiso 1 1 calc R . .
C69 C 1.1361(3) 0.7742(3) 0.4548(2) 0.0262(9) Uani 1 1 d . . .
H69 H 1.1928 0.7944 0.4321 0.031 Uiso 1 1 calc R . .
C70 C 1.0581(3) 0.8390(3) 0.4668(2) 0.0256(8) Uani 1 1 d . . .
H70 H 1.0620 0.9029 0.4513 0.031 Uiso 1 1 calc R . .
C71 C 0.9727(3) 0.8087(3) 0.5023(2) 0.0225(8) Uani 1 1 d . . .
H71 H 0.9199 0.8526 0.5095 0.027 Uiso 1 1 calc R . .
C72 C 0.8105(3) 0.6478(3) 0.51424(19) 0.0188(7) Uani 1 1 d . . .
C73 C 0.7608(3) 0.5741(3) 0.5306(2) 0.0240(8) Uani 1 1 d . . .
H73 H 0.7584 0.5305 0.5723 0.029 Uiso 1 1 calc R . .
C74 C 0.7146(3) 0.5649(3) 0.4851(2) 0.0261(8) Uani 1 1 d . . .
H74 H 0.6813 0.5152 0.4963 0.031 Uiso 1 1 calc R . .
C75 C 0.7181(3) 0.6298(3) 0.4231(2) 0.0267(9) Uani 1 1 d . . .
H75 H 0.6860 0.6243 0.3930 0.032 Uiso 1 1 calc R . .
C76 C 0.7689(3) 0.7026(3) 0.4057(2) 0.0277(9) Uani 1 1 d . . .
H76 H 0.7723 0.7454 0.3637 0.033 Uiso 1 1 calc R . .
C77 C 0.8154(3) 0.7118(3) 0.4515(2) 0.0249(8) Uani 1 1 d . . .
H77 H 0.8497 0.7608 0.4400 0.030 Uiso 1 1 calc R . .
C78 C 0.7487(3) 0.8324(3) 0.5851(2) 0.0218(8) Uani 1 1 d . . .
C79 C 0.6727(3) 0.8527(3) 0.5526(2) 0.0238(8) Uani 1 1 d . . .
C80 C 0.6409(3) 0.9456(3) 0.5211(2) 0.0285(9) Uani 1 1 d . . .
H80 H 0.5921 0.9581 0.4983 0.034 Uiso 1 1 calc R . .
C81 C 0.6790(3) 1.0206(3) 0.5224(2) 0.0327(10) Uani 1 1 d . . .
C82 C 0.7483(3) 0.9992(3) 0.5603(2) 0.0296(9) Uani 1 1 d . . .
H82 H 0.7722 1.0484 0.5644 0.035 Uiso 1 1 calc R . .
C83 C 0.7829(3) 0.9080(3) 0.5921(2) 0.0241(8) Uani 1 1 d . . .
C84 C 0.8533(3) 0.8911(3) 0.6348(2) 0.0289(9) Uani 1 1 d . . .
H84B H 0.8346 0.8470 0.6768 0.043 Uiso 1 1 calc R . .
H84C H 0.8575 0.9493 0.6418 0.043 Uiso 1 1 calc R . .
H84A H 0.9133 0.8661 0.6132 0.043 Uiso 1 1 calc R . .
C85 C 0.6457(5) 1.1203(4) 0.4857(3) 0.0467(13) Uani 1 1 d . . .
H85A H 0.6470 1.1240 0.4403 0.070 Uiso 1 1 calc R . .
H85C H 0.6859 1.1609 0.4869 0.070 Uiso 1 1 calc R . .
H85B H 0.5829 1.1396 0.5064 0.070 Uiso 1 1 calc R . .
C86 C 0.6195(3) 0.7784(3) 0.5540(2) 0.0283(9) Uani 1 1 d . . .
H86B H 0.5535 0.8002 0.5635 0.042 Uiso 1 1 calc R . .
H86C H 0.6353 0.7219 0.5879 0.042 Uiso 1 1 calc R . .
H86A H 0.6357 0.7656 0.5116 0.042 Uiso 1 1 calc R . .
C87 C 0.4203(8) 0.1970(11) 0.7012(6) 0.116(3) Uani 1 1 d U . .
H87C H 0.4357 0.1299 0.7173 0.174 Uiso 1 1 calc R . .
H87B H 0.4754 0.2252 0.6925 0.174 Uiso 1 1 calc R . .
H87A H 0.3967 0.2127 0.6609 0.174 Uiso 1 1 calc R . .
C88 C 0.3498(3) 0.2317(5) 0.7506(2) 0.0856(18) Uani 1 1 d GU . .
C93 C 0.3216(4) 0.1530(4) 0.7999(3) 0.0878(18) Uani 1 1 d GU . .
H93 H 0.3485 0.0930 0.7963 0.105 Uiso 1 1 calc R . .
C92 C 0.2532(4) 0.1637(3) 0.8548(3) 0.0785(16) Uani 1 1 d GU . .
H92 H 0.2343 0.1110 0.8878 0.094 Uiso 1 1 calc R . .
C91 C 0.2130(3) 0.2532(4) 0.86026(19) 0.0614(13) Uani 1 1 d GU . .
H91 H 0.1672 0.2604 0.8969 0.074 Uiso 1 1 calc R . .
C90 C 0.2412(3) 0.3320(3) 0.8109(2) 0.0570(12) Uani 1 1 d GU . .
H90 H 0.2144 0.3919 0.8146 0.068 Uiso 1 1 calc R . .
C89 C 0.3097(3) 0.3213(4) 0.75610(19) 0.0718(15) Uani 1 1 d GU . .
H89 H 0.3286 0.3740 0.7231 0.086 Uiso 1 1 calc R . .
C94 C 1.0625(13) 0.8898(11) 0.8402(6) 0.148(5) Uani 1 1 d U . .
H94B H 1.0341 0.9401 0.8599 0.222 Uiso 1 1 calc R . .
H94C H 1.1128 0.8523 0.8619 0.222 Uiso 1 1 calc R . .
H94A H 1.0166 0.8512 0.8452 0.222 Uiso 1 1 calc R . .
C95 C 1.1000(5) 0.9300(4) 0.7676(2) 0.100(2) Uani 1 1 d GU . .
C96 C 1.1848(5) 0.9640(4) 0.7489(3) 0.098(2) Uani 1 1 d GU . .
H96 H 1.2183 0.9600 0.7809 0.118 Uiso 1 1 calc R . .
C97 C 1.2195(4) 1.0040(4) 0.6821(3) 0.0922(19) Uani 1 1 d GU . .
H97 H 1.2762 1.0268 0.6695 0.111 Uiso 1 1 calc R . .
C98 C 1.1694(4) 1.0100(4) 0.6341(2) 0.0746(16) Uani 1 1 d GU . .
H98 H 1.1926 1.0368 0.5895 0.090 Uiso 1 1 calc R . .
C99 C 1.0846(4) 0.9760(4) 0.6529(2) 0.0717(16) Uani 1 1 d GU . .
H99 H 1.0511 0.9800 0.6208 0.086 Uiso 1 1 calc R . .
C100 C 1.0499(4) 0.9359(4) 0.7197(3) 0.0916(19) Uani 1 1 d GU . .
H10A H 0.9932 0.9132 0.7322 0.110 Uiso 1 1 calc R . .

loop_
_atom_site_aniso_label
_atom_site_aniso_U_11
_atom_site_aniso_U_22
_atom_site_aniso_U_33
_atom_site_aniso_U_23
_atom_site_aniso_U_13
_atom_site_aniso_U_12
La1 0.01826(12) 0.01698(12) 0.02064(12) -0.00190(8) -0.00387(8) -0.00772(8)
P1 0.0198(4) 0.0183(4) 0.0202(5) -0.0036(4) -0.0025(4) -0.0055(4)
P2 0.0217(5) 0.0177(4) 0.0191(5) -0.0033(4) -0.0009(4) -0.0071(4)
P3 0.0172(4) 0.0169(4) 0.0194(4) -0.0036(3) -0.0029(3) -0.0075(3)
P4 0.0156(4) 0.0173(4) 0.0199(4) -0.0036(3) -0.0022(3) -0.0079(3)
N1 0.0213(16) 0.0210(16) 0.0203(16) -0.0054(13) -0.0033(13) -0.0054(13)
N2 0.0269(17) 0.0199(17) 0.0235(17) -0.0036(13) -0.0004(14) -0.0064(14)
N3 0.0218(16) 0.0220(16) 0.0246(17) -0.0070(13) -0.0055(13) -0.0066(13)
N4 0.0197(15) 0.0177(15) 0.0226(16) -0.0060(13) -0.0011(12) -0.0072(13)
C1 0.029(2) 0.023(2) 0.028(2) -0.0084(17) -0.0074(17) -0.0052(17)
C2 0.024(2) 0.025(2) 0.0221(19) -0.0055(16) -0.0042(15) -0.0058(16)
C3 0.023(2) 0.026(2) 0.030(2) -0.0037(17) -0.0041(17) -0.0068(17)
C4 0.024(2) 0.036(3) 0.041(3) -0.010(2) -0.0037(19) -0.0088(19)
C5 0.024(2) 0.032(2) 0.040(3) -0.010(2) -0.0092(18) -0.0008(18)
C6 0.033(2) 0.024(2) 0.029(2) -0.0056(17) -0.0074(18) -0.0043(18)
C7 0.0222(19) 0.024(2) 0.0228(19) -0.0060(16) -0.0016(15) -0.0071(16)
C8 0.0219(19) 0.0217(19) 0.0228(19) -0.0047(16) 0.0018(15) -0.0086(16)
C9 0.0238(19) 0.025(2) 0.024(2) -0.0023(16) -0.0003(15) -0.0116(16)
C10 0.039(2) 0.024(2) 0.032(2) -0.0086(18) 0.0034(19) -0.0153(19)
C11 0.043(3) 0.019(2) 0.038(3) -0.0013(18) -0.003(2) -0.0071(19)
C12 0.045(3) 0.029(2) 0.027(2) -0.0010(18) -0.009(2) -0.003(2)
C13 0.031(2) 0.034(2) 0.027(2) -0.0091(18) -0.0047(18) -0.0054(19)
C14 0.0178(17) 0.0207(18) 0.0187(18) -0.0035(14) 0.0013(14) -0.0126(15)
C15 0.0185(18) 0.0229(19) 0.0187(18) 0.0000(15) 0.0009(14) -0.0094(15)
C16 0.0196(18) 0.024(2) 0.026(2) -0.0081(16) 0.0030(15) -0.0097(16)
C17 0.027(2) 0.032(2) 0.024(2) -0.0092(17) 0.0007(16) -0.0136(18)
C18 0.0228(19) 0.029(2) 0.023(2) -0.0054(16) -0.0039(15) -0.0116(17)
C19 0.0184(18) 0.0231(19) 0.0217(19) -0.0031(15) -0.0006(14) -0.0116(15)
C20 0.0227(19) 0.026(2) 0.024(2) -0.0039(16) -0.0060(15) -0.0080(16)
C21 0.0206(19) 0.0205(19) 0.029(2) -0.0039(16) -0.0031(16) -0.0058(15)
C22 0.049(3) 0.035(3) 0.041(3) -0.016(2) -0.014(2) -0.010(2)
C23 0.0232(19) 0.026(2) 0.0179(18) -0.0057(15) -0.0021(15) -0.0040(16)
C24 0.027(2) 0.026(2) 0.0209(19) -0.0059(16) -0.0013(16) -0.0061(17)
C25 0.024(2) 0.036(2) 0.026(2) -0.0075(18) 0.0038(16) -0.0115(18)
C26 0.027(2) 0.038(3) 0.030(2) -0.0103(19) 0.0008(17) -0.0062(19)
C27 0.035(2) 0.025(2) 0.030(2) -0.0054(18) -0.0028(18) -0.0044(19)
C28 0.031(2) 0.025(2) 0.022(2) -0.0055(16) -0.0001(16) -0.0076(17)
C29 0.0224(19) 0.0207(19) 0.0203(19) -0.0010(15) -0.0019(15) -0.0095(15)
C30 0.033(2) 0.028(2) 0.026(2) -0.0083(17) -0.0061(17) -0.0019(18)
C31 0.039(3) 0.034(2) 0.028(2) -0.0141(19) -0.0065(19) -0.005(2)
C32 0.029(2) 0.034(2) 0.023(2) -0.0059(18) -0.0066(17) -0.0089(18)
C33 0.028(2) 0.029(2) 0.024(2) -0.0050(17) -0.0037(16) -0.0060(18)
C34 0.027(2) 0.024(2) 0.023(2) -0.0071(16) 0.0002(16) -0.0070(17)
C35 0.036(2) 0.0178(19) 0.023(2) -0.0055(16) 0.0096(17) -0.0063(17)
C36 0.041(3) 0.021(2) 0.027(2) -0.0014(17) 0.0100(19) -0.0037(19)
C37 0.055(3) 0.022(2) 0.036(3) 0.001(2) 0.014(2) 0.000(2)
C38 0.061(4) 0.024(2) 0.040(3) -0.009(2) 0.018(3) -0.014(2)
C39 0.054(3) 0.026(2) 0.038(3) -0.013(2) 0.015(2) -0.020(2)
C40 0.034(2) 0.030(2) 0.028(2) -0.0083(18) 0.0088(18) -0.0127(19)
C41 0.034(2) 0.035(2) 0.037(3) -0.008(2) -0.0001(19) -0.019(2)
C42 0.044(3) 0.030(2) 0.030(2) 0.0069(19) 0.003(2) 0.001(2)
C43 0.092(5) 0.027(3) 0.064(4) -0.010(3) 0.019(4) -0.024(3)
C44 0.0214(18) 0.0200(18) 0.025(2) 0.0007(15) -0.0066(15) -0.0125(15)
C45 0.0183(18) 0.0167(18) 0.0239(19) -0.0060(15) 0.0012(14) -0.0070(14)
C46 0.027(2) 0.025(2) 0.025(2) -0.0037(16) -0.0052(16) -0.0104(17)
C47 0.034(2) 0.028(2) 0.034(2) -0.0119(18) -0.0044(18) -0.0142(19)
C48 0.035(2) 0.023(2) 0.038(2) -0.0071(18) -0.0019(19) -0.0081(18)
C49 0.029(2) 0.026(2) 0.026(2) -0.0031(17) -0.0065(17) 0.0011(17)
C50 0.025(2) 0.025(2) 0.0222(19) -0.0063(16) -0.0036(15) -0.0046(16)
C51 0.0178(18) 0.0246(19) 0.0199(18) -0.0056(15) -0.0036(14) -0.0087(15)
C52 0.026(2) 0.024(2) 0.030(2) -0.0068(17) -0.0067(17) -0.0095(17)
C53 0.022(2) 0.029(2) 0.041(3) -0.0059(19) -0.0080(18) -0.0094(18)
C54 0.025(2) 0.029(2) 0.035(2) -0.0055(18) -0.0081(17) -0.0137(18)
C55 0.030(2) 0.022(2) 0.028(2) -0.0021(16) -0.0086(17) -0.0115(17)
C56 0.0241(19) 0.0215(19) 0.0217(19) -0.0036(15) -0.0074(15) -0.0059(16)
C57 0.0182(18) 0.0220(19) 0.0221(19) -0.0065(15) -0.0023(14) -0.0015(15)
C58 0.0180(18) 0.026(2) 0.025(2) -0.0078(16) -0.0008(15) -0.0039(16)
C59 0.025(2) 0.028(2) 0.025(2) -0.0046(17) 0.0003(16) -0.0062(17)
C60 0.030(2) 0.032(2) 0.022(2) -0.0066(17) -0.0046(17) -0.0021(18)
C61 0.0214(19) 0.040(2) 0.025(2) -0.0122(18) -0.0057(16) -0.0070(18)
C62 0.0179(18) 0.029(2) 0.024(2) -0.0120(17) -0.0012(15) -0.0028(16)
C63 0.027(2) 0.031(2) 0.026(2) -0.0090(17) -0.0079(16) -0.0089(17)
C64 0.023(2) 0.028(2) 0.031(2) -0.0041(18) -0.0018(17) -0.0092(17)
C65 0.048(3) 0.044(3) 0.027(2) -0.004(2) -0.012(2) -0.009(2)
C66 0.0177(17) 0.027(2) 0.0187(18) -0.0061(15) -0.0011(14) -0.0104(15)
C67 0.0228(19) 0.0215(19) 0.0189(18) -0.0050(15) -0.0010(15) -0.0085(15)
C68 0.0185(18) 0.027(2) 0.029(2) -0.0090(17) -0.0032(16) -0.0065(16)
C69 0.0203(19) 0.031(2) 0.029(2) -0.0085(17) 0.0019(16) -0.0139(17)
C70 0.026(2) 0.0208(19) 0.029(2) -0.0041(16) 0.0021(16) -0.0148(16)
C71 0.0232(19) 0.0223(19) 0.0223(19) -0.0057(15) -0.0019(15) -0.0074(16)
C72 0.0155(17) 0.0228(19) 0.0190(18) -0.0060(15) -0.0013(14) -0.0068(15)
C73 0.0238(19) 0.026(2) 0.023(2) -0.0043(16) -0.0015(15) -0.0116(16)
C74 0.027(2) 0.025(2) 0.029(2) -0.0072(17) -0.0041(16) -0.0120(17)
C75 0.025(2) 0.032(2) 0.029(2) -0.0124(18) -0.0076(16) -0.0072(17)
C76 0.026(2) 0.032(2) 0.023(2) -0.0024(17) -0.0055(16) -0.0091(18)
C77 0.027(2) 0.027(2) 0.023(2) -0.0023(16) -0.0042(16) -0.0147(17)
C78 0.0207(18) 0.0169(18) 0.0233(19) -0.0030(15) 0.0024(15) -0.0051(15)
C79 0.0218(19) 0.022(2) 0.024(2) -0.0050(16) 0.0035(15) -0.0074(16)
C80 0.025(2) 0.027(2) 0.030(2) -0.0055(17) -0.0019(17) -0.0025(17)
C81 0.033(2) 0.023(2) 0.033(2) -0.0033(18) 0.0011(19) -0.0031(18)
C82 0.032(2) 0.019(2) 0.035(2) -0.0067(17) 0.0027(18) -0.0095(17)
C83 0.0220(19) 0.023(2) 0.026(2) -0.0074(16) 0.0046(15) -0.0111(16)
C84 0.032(2) 0.024(2) 0.032(2) -0.0103(18) -0.0002(18) -0.0114(18)
C85 0.054(3) 0.024(2) 0.056(3) -0.002(2) -0.014(3) -0.004(2)
C86 0.0193(19) 0.029(2) 0.035(2) -0.0079(18) -0.0029(17) -0.0066(17)
C87 0.073(6) 0.164(10) 0.120(6) -0.063(6) -0.034(4) 0.014(5)
C88 0.049(3) 0.151(5) 0.079(4) -0.058(3) -0.037(3) 0.008(3)
C93 0.075(4) 0.109(4) 0.106(4) -0.058(3) -0.054(3) 0.014(4)
C92 0.079(4) 0.076(3) 0.096(4) -0.026(3) -0.047(3) -0.007(3)
C91 0.062(3) 0.077(3) 0.057(3) -0.019(2) -0.029(2) -0.013(3)
C90 0.055(3) 0.075(3) 0.055(3) -0.021(2) -0.032(2) -0.013(3)
C89 0.051(3) 0.118(4) 0.053(3) -0.016(3) -0.032(2) -0.014(3)
C94 0.209(11) 0.121(9) 0.078(4) -0.021(6) -0.019(6) 0.029(8)
C95 0.156(6) 0.055(4) 0.071(3) -0.019(3) -0.032(4) 0.037(4)
C96 0.123(5) 0.072(4) 0.087(3) -0.034(4) -0.052(4) 0.061(4)
C97 0.102(4) 0.071(4) 0.106(4) -0.044(4) -0.042(3) 0.035(3)
C98 0.091(4) 0.055(4) 0.078(3) -0.036(3) -0.027(3) 0.024(3)
C99 0.109(4) 0.039(3) 0.064(3) -0.022(3) -0.016(3) 0.006(3)
C100 0.145(5) 0.044(3) 0.077(3) -0.020(3) -0.018(3) 0.005(4)

loop_
_atom_type_symbol
_atom_type_description
_atom_type_scat_dispersion_real
_atom_type_scat_dispersion_imag
_atom_type_scat_source
C C 0.0181 0.0091 'International Tables Vol C Tables 4.2.6.8 and 6.1.1.4'
H H 0.0000 0.0000 'International Tables Vol C Tables 4.2.6.8 and 6.1.1.4'
N N 0.0311 0.0180 'International Tables Vol C Tables 4.2.6.8 and 6.1.1.4'
P P 0.2955 0.4335 'International Tables Vol C Tables 4.2.6.8 and 6.1.1.4'
La La -1.4094 9.0376 'International Tables Vol C Tables 4.2.6.8 and 6.1.1.4'

loop_
_geom_angle_atom_site_label_1
_geom_angle_atom_site_label_2
_geom_angle_atom_site_label_3
_geom_angle
_geom_angle_site_symmetry_1
_geom_angle_site_symmetry_3
N3 La1 N1 122.98(11) . .
N3 La1 N2 111.57(11) . .
N1 La1 N2 105.28(11) . .
N3 La1 N4 104.42(11) . .
N1 La1 N4 111.50(11) . .
N2 La1 N4 98.48(11) . .
N3 La1 C1 102.11(12) . .
N1 La1 C1 61.49(12) . .
N2 La1 C1 60.42(12) . .
N4 La1 C1 150.98(12) . .
N3 La1 C44 61.34(11) . .
N1 La1 C44 100.55(11) . .
N2 La1 C44 151.68(11) . .
N4 La1 C44 60.69(11) . .
C1 La1 C44 145.62(12) . .
N1 P1 C1 107.6(2) . .
N1 P1 C2 111.24(18) . .
C1 P1 C2 113.7(2) . .
N1 P1 C8 109.91(18) . .
C1 P1 C8 108.8(2) . .
C2 P1 C8 105.5(2) . .
N2 P2 C1 106.6(2) . .
N2 P2 C29 111.44(19) . .
C1 P2 C29 107.4(2) . .
N2 P2 C23 115.58(19) . .
C1 P2 C23 114.2(2) . .
C29 P2 C23 101.34(19) . .
N3 P3 C44 107.5(2) . .
N3 P3 C45 110.35(18) . .
C44 P3 C45 108.6(2) . .
N3 P3 C51 111.43(18) . .
C44 P3 C51 113.50(19) . .
C45 P3 C51 105.50(19) . .
N4 P4 C44 106.5(2) . .
N4 P4 C72 111.61(18) . .
C44 P4 C72 107.82(19) . .
N4 P4 C66 114.88(18) . .
C44 P4 C66 114.6(2) . .
C72 P4 C66 101.23(18) . .
C14 N1 P1 121.2(3) . .
C14 N1 La1 137.4(2) . .
P1 N1 La1 99.63(15) . .
C35 N2 P2 128.8(3) . .
C35 N2 La1 129.5(3) . .
P2 N2 La1 100.07(16) . .
C57 N3 P3 122.3(3) . .
C57 N3 La1 136.8(3) . .
P3 N3 La1 99.92(16) . .
C78 N4 P4 125.0(3) . .
C78 N4 La1 133.0(3) . .
P4 N4 La1 99.74(15) . .
P2 C1 P1 133.9(3) . .
P2 C1 La1 91.85(18) . .
P1 C1 La1 90.99(18) . .
C3 C2 C7 119.0(4) . .
C3 C2 P1 123.9(3) . .
C7 C2 P1 117.0(3) . .
C4 C3 C2 120.4(4) . .
C4 C3 H3 119.8 . .
C2 C3 H3 119.8 . .
C5 C4 C3 120.5(4) . .
C5 C4 H4 119.7 . .
C3 C4 H4 119.7 . .
C4 C5 C6 119.4(4) . .
C4 C5 H5 120.3 . .
C6 C5 H5 120.3 . .
C7 C6 C5 120.1(4) . .
C7 C6 H6 119.9 . .
C5 C6 H6 119.9 . .
C6 C7 C2 120.5(4) . .
C6 C7 H7 119.8 . .
C2 C7 H7 119.8 . .
C9 C8 C13 119.8(4) . .
C9 C8 P1 120.7(3) . .
C13 C8 P1 119.2(3) . .
C8 C9 C10 119.5(4) . .
C8 C9 H9 120.3 . .
C10 C9 H9 120.3 . .
C11 C10 C9 120.4(4) . .
C11 C10 H10 119.8 . .
C9 C10 H10 119.8 . .
C10 C11 C12 120.1(4) . .
C10 C11 H11 119.9 . .
C12 C11 H11 119.9 . .
C13 C12 C11 120.0(4) . .
C13 C12 H12 120.0 . .
C11 C12 H12 120.0 . .
C12 C13 C8 120.1(4) . .
C12 C13 H13 120.0 . .
C8 C13 H13 120.0 . .
C15 C14 C19 118.5(4) . .
C15 C14 N1 118.7(3) . .
C19 C14 N1 122.8(4) . .
C16 C15 C14 120.3(4) . .
C16 C15 C21 118.4(4) . .
C14 C15 C21 121.3(4) . .
C15 C16 C17 121.8(4) . .
C15 C16 H16 119.1 . .
C17 C16 H16 119.1 . .
C18 C17 C16 117.2(4) . .
C18 C17 C22 122.6(4) . .
C16 C17 C22 120.1(4) . .
C17 C18 C19 123.0(4) . .
C17 C18 H18 118.5 . .
C19 C18 H18 118.5 . .
C18 C19 C14 119.1(4) . .
C18 C19 C20 118.0(4) . .
C14 C19 C20 122.9(4) . .
C19 C20 H20A 109.5 . .
C19 C20 H20C 109.5 . .
H20A C20 H20C 109.5 . .
C19 C20 H20B 109.5 . .
H20A C20 H20B 109.5 . .
H20C C20 H20B 109.5 . .
C15 C21 H21C 109.5 . .
C15 C21 H21A 109.5 . .
H21C C21 H21A 109.5 . .
C15 C21 H21B 109.5 . .
H21C C21 H21B 109.5 . .
H21A C21 H21B 109.5 . .
C17 C22 H22A 109.5 . .
C17 C22 H22C 109.5 . .
H22A C22 H22C 109.5 . .
C17 C22 H22B 109.5 . .
H22A C22 H22B 109.5 . .
H22C C22 H22B 109.5 . .
C28 C23 C24 119.1(4) . .
C28 C23 P2 123.3(3) . .
C24 C23 P2 117.6(3) . .
C23 C24 C25 120.5(4) . .
C23 C24 H24 119.8 . .
C25 C24 H24 119.8 . .
C26 C25 C24 120.3(4) . .
C26 C25 H25 119.8 . .
C24 C25 H25 119.8 . .
C25 C26 C27 119.5(4) . .
C25 C26 H26 120.3 . .
C27 C26 H26 120.3 . .
C28 C27 C26 120.2(4) . .
C28 C27 H27 119.9 . .
C26 C27 H27 119.9 . .
C23 C28 C27 120.4(4) . .
C23 C28 H28 119.8 . .
C27 C28 H28 119.8 . .
C34 C29 C30 119.0(4) . .
C34 C29 P2 120.1(3) . .
C30 C29 P2 120.6(3) . .
C29 C30 C31 120.3(4) . .
C29 C30 H30 119.8 . .
C31 C30 H30 119.8 . .
C32 C31 C30 119.6(4) . .
C32 C31 H31 120.2 . .
C30 C31 H31 120.2 . .
C31 C32 C33 120.4(4) . .
C31 C32 H32 119.8 . .
C33 C32 H32 119.8 . .
C32 C33 C34 119.5(4) . .
C32 C33 H33 120.3 . .
C34 C33 H33 120.3 . .
C29 C34 C33 121.1(4) . .
C29 C34 H34 119.4 . .
C33 C34 H34 119.4 . .
C40 C35 C36 119.1(4) . .
C40 C35 N2 122.2(4) . .
C36 C35 N2 118.3(4) . .
C37 C36 C35 118.2(5) . .
C37 C36 C42 120.4(5) . .
C35 C36 C42 121.3(4) . .
C38 C37 C36 123.1(5) . .
C38 C37 H37 118.4 . .
C36 C37 H37 118.4 . .
C39 C38 C37 117.1(5) . .
C39 C38 C43 121.9(7) . .
C37 C38 C43 121.0(6) . .
C38 C39 C40 123.1(6) . .
C38 C39 H39 118.4 . .
C40 C39 H39 118.4 . .
C39 C40 C35 119.1(5) . .
C39 C40 C41 117.3(5) . .
C35 C40 C41 123.4(4) . .
C40 C41 H41C 109.5 . .
C40 C41 H41B 109.5 . .
H41C C41 H41B 109.5 . .
C40 C41 H41A 109.5 . .
H41C C41 H41A 109.5 . .
H41B C41 H41A 109.5 . .
C36 C42 H42B 109.5 . .
C36 C42 H42A 109.5 . .
H42B C42 H42A 109.5 . .
C36 C42 H42C 109.5 . .
H42B C42 H42C 109.5 . .
H42A C42 H42C 109.5 . .
C38 C43 H43B 109.5 . .
C38 C43 H43C 109.5 . .
H43B C43 H43C 109.5 . .
C38 C43 H43A 109.5 . .
H43B C43 H43A 109.5 . .
H43C C43 H43A 109.5 . .
P3 C44 P4 133.5(2) . .
P3 C44 La1 91.02(17) . .
P4 C44 La1 91.54(18) . .
P3 C44 H44 111.1 . .
P4 C44 H44 111.1 . .
La1 C44 H44 111.1 . .
C46 C45 C50 118.4(4) . .
C46 C45 P3 120.5(3) . .
C50 C45 P3 120.8(3) . .
C47 C46 C45 121.2(4) . .
C47 C46 H46 119.4 . .
C45 C46 H46 119.4 . .
C46 C47 C48 120.0(4) . .
C46 C47 H47 120.0 . .
C48 C47 H47 120.0 . .
C49 C48 C47 119.6(4) . .
C49 C48 H48 120.2 . .
C47 C48 H48 120.2 . .
C50 C49 C48 120.4(4) . .
C50 C49 H49 119.8 . .
C48 C49 H49 119.8 . .
C49 C50 C45 120.4(4) . .
C49 C50 H50 119.8 . .
C45 C50 H50 119.8 . .
C52 C51 C56 119.8(4) . .
C52 C51 P3 123.6(3) . .
C56 C51 P3 116.6(3) . .
C51 C52 C53 119.9(4) . .
C51 C52 H52 120.1 . .
C53 C52 H52 120.1 . .
C54 C53 C52 120.1(4) . .
C54 C53 H53 120.0 . .
C52 C53 H53 120.0 . .
C53 C54 C55 120.4(4) . .
C53 C54 H54 119.8 . .
C55 C54 H54 119.8 . .
C54 C55 C56 119.4(4) . .
C54 C55 H55 120.3 . .
C56 C55 H55 120.3 . .
C51 C56 C55 120.5(4) . .
C51 C56 H56 119.8 . .
C55 C56 H56 119.8 . .
C62 C57 C58 118.2(4) . .
C62 C57 N3 123.2(4) . .
C58 C57 N3 118.5(4) . .
C59 C58 C57 119.9(4) . .
C59 C58 C64 119.1(4) . .
C57 C58 C64 121.0(4) . .
C58 C59 C60 122.3(4) . .
C58 C59 H59 118.8 . .
C60 C59 H59 118.8 . .
C61 C60 C59 117.2(4) . .
C61 C60 C65 122.2(4) . .
C59 C60 C65 120.6(4) . .
C60 C61 C62 122.7(4) . .
C60 C61 H61 118.6 . .
C62 C61 H61 118.6 . .
C61 C62 C57 119.6(4) . .
C61 C62 C63 117.8(4) . .
C57 C62 C63 122.7(4) . .
C62 C63 H63B 109.5 . .
C62 C63 H63C 109.5 . .
H63B C63 H63C 109.5 . .
C62 C63 H63A 109.5 . .
H63B C63 H63A 109.5 . .
H63C C63 H63A 109.5 . .
C58 C64 H64A 109.5 . .
C58 C64 H64C 109.5 . .
H64A C64 H64C 109.5 . .
C58 C64 H64B 109.5 . .
H64A C64 H64B 109.5 . .
H64C C64 H64B 109.5 . .
C60 C65 H65A 109.5 . .
C60 C65 H65C 109.5 . .
H65A C65 H65C 109.5 . .
C60 C65 H65B 109.5 . .
H65A C65 H65B 109.5 . .
H65C C65 H65B 109.5 . .
C71 C66 C67 119.2(4) . .
C71 C66 P4 122.9(3) . .
C67 C66 P4 117.9(3) . .
C68 C67 C66 120.6(4) . .
C68 C67 H67 119.7 . .
C66 C67 H67 119.7 . .
C69 C68 C67 120.0(4) . .
C69 C68 H68 120.0 . .
C67 C68 H68 120.0 . .
C70 C69 C68 119.9(4) . .
C70 C69 H69 120.1 . .
C68 C69 H69 120.1 . .
C69 C70 C71 120.2(4) . .
C69 C70 H70 119.9 . .
C71 C70 H70 119.9 . .
C66 C71 C70 120.0(4) . .
C66 C71 H71 120.0 . .
C70 C71 H71 120.0 . .
C73 C72 C77 119.6(4) . .
C73 C72 P4 120.1(3) . .
C77 C72 P4 120.1(3) . .
C72 C73 C74 120.2(4) . .
C72 C73 H73 119.9 . .
C74 C73 H73 119.9 . .
C75 C74 C73 120.0(4) . .
C75 C74 H74 120.0 . .
C73 C74 H74 120.0 . .
C76 C75 C74 120.3(4) . .
C76 C75 H75 119.8 . .
C74 C75 H75 119.8 . .
C75 C76 C77 119.6(4) . .
C75 C76 H76 120.2 . .
C77 C76 H76 120.2 . .
C72 C77 C76 120.2(4) . .
C72 C77 H77 119.9 . .
C76 C77 H77 119.9 . .
C79 C78 C83 118.6(4) . .
C79 C78 N4 122.3(4) . .
C83 C78 N4 118.8(4) . .
C80 C79 C78 119.4(4) . .
C80 C79 C86 117.8(4) . .
C78 C79 C86 122.7(4) . .
C79 C80 C81 122.6(4) . .
C79 C80 H80 118.7 . .
C81 C80 H80 118.7 . .
C80 C81 C82 116.8(4) . .
C80 C81 C85 121.5(5) . .
C82 C81 C85 121.7(5) . .
C83 C82 C81 122.7(4) . .
C83 C82 H82 118.6 . .
C81 C82 H82 118.6 . .
C82 C83 C78 119.3(4) . .
C82 C83 C84 119.5(4) . .
C78 C83 C84 121.3(4) . .
C83 C84 H84B 109.5 . .
C83 C84 H84C 109.5 . .
H84B C84 H84C 109.5 . .
C83 C84 H84A 109.5 . .
H84B C84 H84A 109.5 . .
H84C C84 H84A 109.5 . .
C81 C85 H85A 109.5 . .
C81 C85 H85C 109.5 . .
H85A C85 H85C 109.5 . .
C81 C85 H85B 109.5 . .
H85A C85 H85B 109.5 . .
H85C C85 H85B 109.5 . .
C79 C86 H86B 109.5 . .
C79 C86 H86C 109.5 . .
H86B C86 H86C 109.5 . .
C79 C86 H86A 109.5 . .
H86B C86 H86A 109.5 . .
H86C C86 H86A 109.5 . .
C88 C87 H87C 109.5 . .
C88 C87 H87B 109.5 . .
H87C C87 H87B 109.5 . .
C88 C87 H87A 109.5 . .
H87C C87 H87A 109.5 . .
H87B C87 H87A 109.5 . .
C93 C88 C89 120.0 . .
C93 C88 C87 106.3(8) . .
C89 C88 C87 133.7(8) . .
C92 C93 C88 120.0 . .
C92 C93 H93 120.0 . .
C88 C93 H93 120.0 . .
C93 C92 C91 120.0 . .
C93 C92 H92 120.0 . .
C91 C92 H92 120.0 . .
C90 C91 C92 120.0 . .
C90 C91 H91 120.0 . .
C92 C91 H91 120.0 . .
C91 C90 C89 120.0 . .
C91 C90 H90 120.0 . .
C89 C90 H90 120.0 . .
C90 C89 C88 120.0 . .
C90 C89 H89 120.0 . .
C88 C89 H89 120.0 . .
C95 C94 H94B 109.5 . .
C95 C94 H94C 109.5 . .
H94B C94 H94C 109.5 . .
C95 C94 H94A 109.5 . .
H94B C94 H94A 109.5 . .
H94C C94 H94A 109.5 . .
C100 C95 C96 120.0 . .
C100 C95 C94 120.9(9) . .
C96 C95 C94 119.0(9) . .
C99 C100 C95 120.0 . .
C99 C100 H10A 120.0 . .
C95 C100 H10A 120.0 . .
C100 C99 C98 120.0 . .
C100 C99 H99 120.0 . .
C98 C99 H99 120.0 . .
C97 C98 C99 120.0 . .
C97 C98 H98 120.0 . .
C99 C98 H98 120.0 . .
C96 C97 C98 120.0 . .
C96 C97 H97 120.0 . .
C98 C97 H97 120.0 . .
C97 C96 C95 120.0 . .
C97 C96 H96 120.0 . .
C95 C96 H96 120.0 . .

loop_
_geom_bond_atom_site_label_1
_geom_bond_atom_site_label_2
_geom_bond_distance
_geom_bond_site_symmetry_2
La1 N1 2.526(3) .
La1 N2 2.549(4) .
La1 N3 2.523(3) .
La1 N4 2.552(3) .
La1 C1 2.725(5) .
La1 C44 2.731(4) .
P1 N1 1.639(3) .
P1 C1 1.693(4) .
P1 C2 1.813(4) .
P1 C8 1.831(4) .
P2 N2 1.624(4) .
P2 C1 1.691(4) .
P2 C29 1.820(4) .
P2 C23 1.831(4) .
P3 N3 1.640(4) .
P3 C44 1.691(4) .
P3 C45 1.818(4) .
P3 C51 1.825(4) .
P4 N4 1.635(3) .
P4 C44 1.700(4) .
P4 C72 1.827(4) .
P4 C66 1.837(4) .
N1 C14 1.438(5) .
N2 C35 1.442(6) .
N3 C57 1.435(5) .
N4 C78 1.425(5) .
C2 C3 1.389(6) .
C2 C7 1.397(6) .
C3 C4 1.387(7) .
C3 H3 0.9300 .
C4 C5 1.379(7) .
C4 H4 0.9300 .
C5 C6 1.398(7) .
C5 H5 0.9300 .
C6 C7 1.380(6) .
C6 H6 0.9300 .
C7 H7 0.9300 .
C8 C9 1.383(6) .
C8 C13 1.394(6) .
C9 C10 1.392(6) .
C9 H9 0.9300 .
C10 C11 1.375(7) .
C10 H10 0.9300 .
C11 C12 1.382(8) .
C11 H11 0.9300 .
C12 C13 1.380(7) .
C12 H12 0.9300 .
C13 H13 0.9300 .
C14 C15 1.401(6) .
C14 C19 1.408(6) .
C15 C16 1.393(6) .
C15 C21 1.500(6) .
C16 C17 1.401(6) .
C16 H16 0.9300 .
C17 C18 1.370(7) .
C17 C22 1.505(6) .
C18 C19 1.404(6) .
C18 H18 0.9300 .
C19 C20 1.502(6) .
C20 H20A 0.9600 .
C20 H20C 0.9600 .
C20 H20B 0.9600 .
C21 H21C 0.9600 .
C21 H21A 0.9600 .
C21 H21B 0.9600 .
C22 H22A 0.9600 .
C22 H22C 0.9600 .
C22 H22B 0.9600 .
C23 C28 1.387(6) .
C23 C24 1.388(6) .
C24 C25 1.405(6) .
C24 H24 0.9300 .
C25 C26 1.370(7) .
C25 H25 0.9300 .
C26 C27 1.397(7) .
C26 H26 0.9300 .
C27 C28 1.395(7) .
C27 H27 0.9300 .
C28 H28 0.9300 .
C29 C34 1.378(6) .
C29 C30 1.391(6) .
C30 C31 1.397(7) .
C30 H30 0.9300 .
C31 C32 1.376(7) .
C31 H31 0.9300 .
C32 C33 1.384(7) .
C32 H32 0.9300 .
C33 C34 1.386(6) .
C33 H33 0.9300 .
C34 H34 0.9300 .
C35 C40 1.398(7) .
C35 C36 1.413(7) .
C36 C37 1.402(8) .
C36 C42 1.493(8) .
C37 C38 1.374(10) .
C37 H37 0.9300 .
C38 C39 1.370(9) .
C38 C43 1.513(8) .
C39 C40 1.391(7) .
C39 H39 0.9300 .
C40 C41 1.505(7) .
C41 H41C 0.9600 .
C41 H41B 0.9600 .
C41 H41A 0.9600 .
C42 H42B 0.9600 .
C42 H42A 0.9600 .
C42 H42C 0.9600 .
C43 H43B 0.9600 .
C43 H43C 0.9600 .
C43 H43A 0.9600 .
C44 H44 0.9800 .
C45 C46 1.386(6) .
C45 C50 1.405(6) .
C46 C47 1.382(7) .
C46 H46 0.9300 .
C47 C48 1.388(7) .
C47 H47 0.9300 .
C48 C49 1.385(7) .
C48 H48 0.9300 .
C49 C50 1.382(6) .
C49 H49 0.9300 .
C50 H50 0.9300 .
C51 C52 1.382(6) .
C51 C56 1.391(6) .
C52 C53 1.404(6) .
C52 H52 0.9300 .
C53 C54 1.379(7) .
C53 H53 0.9300 .
C54 C55 1.389(7) .
C54 H54 0.9300 .
C55 C56 1.396(6) .
C55 H55 0.9300 .
C56 H56 0.9300 .
C57 C62 1.401(6) .
C57 C58 1.420(6) .
C58 C59 1.388(6) .
C58 C64 1.496(6) .
C59 C60 1.388(7) .
C59 H59 0.9300 .
C60 C61 1.385(7) .
C60 C65 1.513(6) .
C61 C62 1.398(6) .
C61 H61 0.9300 .
C62 C63 1.504(6) .
C63 H63B 0.9600 .
C63 H63C 0.9600 .
C63 H63A 0.9600 .
C64 H64A 0.9600 .
C64 H64C 0.9600 .
C64 H64B 0.9600 .
C65 H65A 0.9600 .
C65 H65C 0.9600 .
C65 H65B 0.9600 .
C66 C71 1.386(6) .
C66 C67 1.391(6) .
C67 C68 1.391(6) .
C67 H67 0.9300 .
C68 C69 1.386(6) .
C68 H68 0.9300 .
C69 C70 1.379(6) .
C69 H69 0.9300 .
C70 C71 1.405(6) .
C70 H70 0.9300 .
C71 H71 0.9300 .
C72 C73 1.381(6) .
C72 C77 1.390(6) .
C73 C74 1.388(6) .
C73 H73 0.9300 .
C74 C75 1.384(6) .
C74 H74 0.9300 .
C75 C76 1.378(6) .
C75 H75 0.9300 .
C76 C77 1.394(6) .
C76 H76 0.9300 .
C77 H77 0.9300 .
C78 C79 1.405(6) .
C78 C83 1.416(6) .
C79 C80 1.390(6) .
C79 C86 1.504(6) .
C80 C81 1.390(7) .
C80 H80 0.9300 .
C81 C82 1.395(7) .
C81 C85 1.504(7) .
C82 C83 1.382(6) .
C82 H82 0.9300 .
C83 C84 1.493(6) .
C84 H84B 0.9600 .
C84 H84C 0.9600 .
C84 H84A 0.9600 .
C85 H85A 0.9600 .
C85 H85C 0.9600 .
C85 H85B 0.9600 .
C86 H86B 0.9600 .
C86 H86C 0.9600 .
C86 H86A 0.9600 .
C87 C88 1.447(12) .
C87 H87C 0.9600 .
C87 H87B 0.9600 .
C87 H87A 0.9600 .
C88 C93 1.3900 .
C88 C89 1.3900 .
C93 C92 1.3900 .
C93 H93 0.9300 .
C92 C91 1.3900 .
C92 H92 0.9300 .
C91 C90 1.3900 .
C91 H91 0.9300 .
C90 C89 1.3900 .
C90 H90 0.9300 .
C89 H89 0.9300 .
C94 C95 1.502(13) .
C94 H94B 0.9600 .
C94 H94C 0.9600 .
C94 H94A 0.9600 .
C95 C100 1.3900 .
C95 C96 1.3900 .
C100 C99 1.3900 .
C100 H10A 0.9300 .
C99 C98 1.3900 .
C99 H99 0.9300 .
C98 C97 1.3900 .
C98 H98 0.9300 .
C97 C96 1.3900 .
C97 H97 0.9300 .
C96 H96 0.9300 .

loop_
_geom_torsion_atom_site_label_1
_geom_torsion_atom_site_label_2
_geom_torsion_atom_site_label_3
_geom_torsion_atom_site_label_4
_geom_torsion
_geom_torsion_site_symmetry_1
_geom_torsion_site_symmetry_2
_geom_torsion_site_symmetry_3
_geom_torsion_site_symmetry_4
C1 P1 N1 C14 162.5(3) . . . .
C2 P1 N1 C14 -72.3(4) . . . .
C8 P1 N1 C14 44.2(4) . . . .
C1 P1 N1 La1 -4.8(2) . . . .
C2 P1 N1 La1 120.46(17) . . . .
C8 P1 N1 La1 -123.10(17) . . . .
N3 La1 N1 C14 -74.5(4) . . . .
N2 La1 N1 C14 156.3(4) . . . .
N4 La1 N1 C14 50.5(4) . . . .
C1 La1 N1 C14 -160.6(4) . . . .
C44 La1 N1 C14 -12.0(4) . . . .
N3 La1 N1 P1 89.32(18) . . . .
N2 La1 N1 P1 -39.84(18) . . . .
N4 La1 N1 P1 -145.62(14) . . . .
C1 La1 N1 P1 3.21(14) . . . .
C44 La1 N1 P1 151.89(15) . . . .
C1 P2 N2 C35 -176.0(4) . . . .
C29 P2 N2 C35 -59.1(4) . . . .
C23 P2 N2 C35 55.9(5) . . . .
C1 P2 N2 La1 -9.7(2) . . . .
C29 P2 N2 La1 107.16(18) . . . .
C23 P2 N2 La1 -137.86(16) . . . .
N3 La1 N2 C35 80.8(4) . . . .
N1 La1 N2 C35 -143.6(4) . . . .
N4 La1 N2 C35 -28.5(4) . . . .
C1 La1 N2 C35 172.8(4) . . . .
C44 La1 N2 C35 11.5(5) . . . .
N3 La1 N2 P2 -85.36(18) . . . .
N1 La1 N2 P2 50.26(18) . . . .
N4 La1 N2 P2 165.39(16) . . . .
C1 La1 N2 P2 6.64(15) . . . .
C44 La1 N2 P2 -154.66(19) . . . .
C44 P3 N3 C57 165.3(3) . . . .
C45 P3 N3 C57 47.1(4) . . . .
C51 P3 N3 C57 -69.8(4) . . . .
C44 P3 N3 La1 -4.9(2) . . . .
C45 P3 N3 La1 -123.07(16) . . . .
C51 P3 N3 La1 120.07(17) . . . .
N1 La1 N3 C57 -80.6(4) . . . .
N2 La1 N3 C57 45.9(4) . . . .
N4 La1 N3 C57 151.2(4) . . . .
C1 La1 N3 C57 -16.9(4) . . . .
C44 La1 N3 C57 -164.5(4) . . . .
N1 La1 N3 P3 87.19(18) . . . .
N2 La1 N3 P3 -146.35(14) . . . .
N4 La1 N3 P3 -40.97(17) . . . .
C1 La1 N3 P3 150.91(15) . . . .
C44 La1 N3 P3 3.27(13) . . . .
C44 P4 N4 C78 -176.2(3) . . . .
C72 P4 N4 C78 -58.8(4) . . . .
C66 P4 N4 C78 55.7(4) . . . .
C44 P4 N4 La1 -11.55(19) . . . .
C72 P4 N4 La1 105.90(17) . . . .
C66 P4 N4 La1 -139.60(15) . . . .
N3 La1 N4 C78 -144.8(3) . . . .
N1 La1 N4 C78 80.4(4) . . . .
N2 La1 N4 C78 -29.8(4) . . . .
C1 La1 N4 C78 10.7(5) . . . .
C44 La1 N4 C78 170.7(4) . . . .
N3 La1 N4 P4 52.47(16) . . . .
N1 La1 N4 P4 -82.38(16) . . . .
N2 La1 N4 P4 167.43(15) . . . .
C1 La1 N4 P4 -152.0(2) . . . .
C44 La1 N4 P4 7.88(13) . . . .
N2 P2 C1 P1 -84.2(4) . . . .
C29 P2 C1 P1 156.3(3) . . . .
C23 P2 C1 P1 44.7(4) . . . .
N2 P2 C1 La1 9.0(2) . . . .
C29 P2 C1 La1 -110.58(17) . . . .
C23 P2 C1 La1 137.89(16) . . . .
N1 P1 C1 P2 97.9(4) . . . .
C2 P1 C1 P2 -25.8(5) . . . .
C8 P1 C1 P2 -143.1(4) . . . .
N1 P1 C1 La1 4.4(2) . . . .
C2 P1 C1 La1 -119.36(18) . . . .
C8 P1 C1 La1 123.41(16) . . . .
N3 La1 C1 P2 101.81(17) . . . .
N1 La1 C1 P2 -137.1(2) . . . .
N2 La1 C1 P2 -6.29(14) . . . .
N4 La1 C1 P2 -53.9(3) . . . .
C44 La1 C1 P2 158.09(16) . . . .
N3 La1 C1 P1 -124.19(16) . . . .
N1 La1 C1 P1 -3.07(14) . . . .
N2 La1 C1 P1 127.7(2) . . . .
N4 La1 C1 P1 80.1(3) . . . .
C44 La1 C1 P1 -67.9(3) . . . .
N1 P1 C2 C3 118.8(4) . . . .
C1 P1 C2 C3 -119.5(4) . . . .
C8 P1 C2 C3 -0.3(4) . . . .
N1 P1 C2 C7 -61.8(4) . . . .
C1 P1 C2 C7 60.0(4) . . . .
C8 P1 C2 C7 179.1(3) . . . .
C7 C2 C3 C4 1.1(7) . . . .
P1 C2 C3 C4 -179.4(4) . . . .
C2 C3 C4 C5 0.0(7) . . . .
C3 C4 C5 C6 -1.0(7) . . . .
C4 C5 C6 C7 0.8(7) . . . .
C5 C6 C7 C2 0.3(7) . . . .
C3 C2 C7 C6 -1.3(6) . . . .
P1 C2 C7 C6 179.2(3) . . . .
N1 P1 C8 C9 -53.7(4) . . . .
C1 P1 C8 C9 -171.3(4) . . . .
C2 P1 C8 C9 66.3(4) . . . .
N1 P1 C8 C13 119.4(4) . . . .
C1 P1 C8 C13 1.8(4) . . . .
C2 P1 C8 C13 -120.6(4) . . . .
C13 C8 C9 C10 -2.3(6) . . . .
P1 C8 C9 C10 170.8(3) . . . .
C8 C9 C10 C11 -0.1(7) . . . .
C9 C10 C11 C12 2.3(8) . . . .
C10 C11 C12 C13 -2.0(8) . . . .
C11 C12 C13 C8 -0.4(8) . . . .
C9 C8 C13 C12 2.6(7) . . . .
P1 C8 C13 C12 -170.6(4) . . . .
P1 N1 C14 C15 -97.1(4) . . . .
La1 N1 C14 C15 64.2(5) . . . .
P1 N1 C14 C19 86.1(4) . . . .
La1 N1 C14 C19 -112.6(4) . . . .
C19 C14 C15 C16 -3.7(6) . . . .
N1 C14 C15 C16 179.4(3) . . . .
C19 C14 C15 C21 178.1(4) . . . .
N1 C14 C15 C21 1.2(5) . . . .
C14 C15 C16 C17 1.1(6) . . . .
C21 C15 C16 C17 179.3(4) . . . .
C15 C16 C17 C18 0.8(6) . . . .
C15 C16 C17 C22 178.0(4) . . . .
C16 C17 C18 C19 0.1(6) . . . .
C22 C17 C18 C19 -177.0(4) . . . .
C17 C18 C19 C14 -2.9(6) . . . .
C17 C18 C19 C20 177.8(4) . . . .
C15 C14 C19 C18 4.6(5) . . . .
N1 C14 C19 C18 -178.6(3) . . . .
C15 C14 C19 C20 -176.1(4) . . . .
N1 C14 C19 C20 0.7(6) . . . .
N2 P2 C23 C28 -20.6(4) . . . .
C1 P2 C23 C28 -144.8(4) . . . .
C29 P2 C23 C28 100.1(4) . . . .
N2 P2 C23 C24 159.9(3) . . . .
C1 P2 C23 C24 35.6(4) . . . .
C29 P2 C23 C24 -79.5(3) . . . .
C28 C23 C24 C25 2.3(6) . . . .
P2 C23 C24 C25 -178.1(3) . . . .
C23 C24 C25 C26 -0.3(7) . . . .
C24 C25 C26 C27 -1.2(7) . . . .
C25 C26 C27 C28 0.8(7) . . . .
C24 C23 C28 C27 -2.8(6) . . . .
P2 C23 C28 C27 177.6(3) . . . .
C26 C27 C28 C23 1.2(7) . . . .
N2 P2 C29 C34 -86.1(4) . . . .
C1 P2 C29 C34 30.3(4) . . . .
C23 P2 C29 C34 150.4(3) . . . .
N2 P2 C29 C30 87.4(4) . . . .
C1 P2 C29 C30 -156.2(4) . . . .
C23 P2 C29 C30 -36.1(4) . . . .
C34 C29 C30 C31 1.9(7) . . . .
P2 C29 C30 C31 -171.7(4) . . . .
C29 C30 C31 C32 -0.4(7) . . . .
C30 C31 C32 C33 -1.3(7) . . . .
C31 C32 C33 C34 1.5(7) . . . .
C30 C29 C34 C33 -1.7(6) . . . .
P2 C29 C34 C33 171.9(3) . . . .
C32 C33 C34 C29 0.0(7) . . . .
P2 N2 C35 C40 79.9(5) . . . .
La1 N2 C35 C40 -82.5(5) . . . .
P2 N2 C35 C36 -107.5(4) . . . .
La1 N2 C35 C36 90.1(5) . . . .
C40 C35 C36 C37 -4.4(6) . . . .
N2 C35 C36 C37 -177.3(4) . . . .
C40 C35 C36 C42 172.4(4) . . . .
N2 C35 C36 C42 -0.5(6) . . . .
C35 C36 C37 C38 0.6(7) . . . .
C42 C36 C37 C38 -176.2(5) . . . .
C36 C37 C38 C39 2.2(8) . . . .
C36 C37 C38 C43 179.5(5) . . . .
C37 C38 C39 C40 -1.1(8) . . . .
C43 C38 C39 C40 -178.4(5) . . . .
C38 C39 C40 C35 -2.7(7) . . . .
C38 C39 C40 C41 173.6(5) . . . .
C36 C35 C40 C39 5.4(6) . . . .
N2 C35 C40 C39 178.0(4) . . . .
C36 C35 C40 C41 -170.6(4) . . . .
N2 C35 C40 C41 1.9(7) . . . .
N3 P3 C44 P4 97.5(4) . . . .
C45 P3 C44 P4 -143.1(3) . . . .
C51 P3 C44 P4 -26.2(4) . . . .
N3 P3 C44 La1 4.42(18) . . . .
C45 P3 C44 La1 123.78(15) . . . .
C51 P3 C44 La1 -119.25(17) . . . .
N4 P4 C44 P3 -82.2(4) . . . .
C72 P4 C44 P3 157.8(3) . . . .
C66 P4 C44 P3 46.0(4) . . . .
N4 P4 C44 La1 10.63(17) . . . .
C72 P4 C44 La1 -109.30(16) . . . .
C66 P4 C44 La1 138.85(15) . . . .
N3 La1 C44 P3 -3.12(13) . . . .
N1 La1 C44 P3 -125.07(15) . . . .
N2 La1 C44 P3 79.3(3) . . . .
N4 La1 C44 P3 126.09(18) . . . .
C1 La1 C44 P3 -71.1(3) . . . .
N3 La1 C44 P4 -136.68(19) . . . .
N1 La1 C44 P4 101.37(15) . . . .
N2 La1 C44 P4 -54.2(3) . . . .
N4 La1 C44 P4 -7.47(12) . . . .
C1 La1 C44 P4 155.37(17) . . . .
N3 P3 C45 C46 120.0(3) . . . .
C44 P3 C45 C46 2.4(4) . . . .
C51 P3 C45 C46 -119.6(3) . . . .
N3 P3 C45 C50 -53.7(4) . . . .
C44 P3 C45 C50 -171.2(3) . . . .
C51 P3 C45 C50 66.8(4) . . . .
C50 C45 C46 C47 2.4(6) . . . .
P3 C45 C46 C47 -171.4(3) . . . .
C45 C46 C47 C48 -0.8(7) . . . .
C46 C47 C48 C49 -1.6(7) . . . .
C47 C48 C49 C50 2.3(7) . . . .
C48 C49 C50 C45 -0.6(7) . . . .
C46 C45 C50 C49 -1.7(6) . . . .
P3 C45 C50 C49 172.0(3) . . . .
N3 P3 C51 C52 118.2(4) . . . .
C44 P3 C51 C52 -120.3(4) . . . .
C45 P3 C51 C52 -1.6(4) . . . .
N3 P3 C51 C56 -63.6(4) . . . .
C44 P3 C51 C56 57.9(4) . . . .
C45 P3 C51 C56 176.7(3) . . . .
C56 C51 C52 C53 1.5(6) . . . .
P3 C51 C52 C53 179.7(3) . . . .
C51 C52 C53 C54 -0.5(7) . . . .
C52 C53 C54 C55 -1.0(7) . . . .
C53 C54 C55 C56 1.4(7) . . . .
C52 C51 C56 C55 -1.1(6) . . . .
P3 C51 C56 C55 -179.4(3) . . . .
C54 C55 C56 C51 -0.3(6) . . . .
P3 N3 C57 C62 84.9(5) . . . .
La1 N3 C57 C62 -109.3(4) . . . .
P3 N3 C57 C58 -97.6(4) . . . .
La1 N3 C57 C58 68.1(5) . . . .
C62 C57 C58 C59 -3.3(6) . . . .
N3 C57 C58 C59 179.1(4) . . . .
C62 C57 C58 C64 177.7(4) . . . .
N3 C57 C58 C64 0.1(6) . . . .
C57 C58 C59 C60 1.0(7) . . . .
C64 C58 C59 C60 180.0(4) . . . .
C58 C59 C60 C61 1.3(7) . . . .
C58 C59 C60 C65 179.5(4) . . . .
C59 C60 C61 C62 -1.2(7) . . . .
C65 C60 C61 C62 -179.4(4) . . . .
C60 C61 C62 C57 -1.2(7) . . . .
C60 C61 C62 C63 178.2(4) . . . .
C58 C57 C62 C61 3.4(6) . . . .
N3 C57 C62 C61 -179.1(4) . . . .
C58 C57 C62 C63 -176.0(4) . . . .
N3 C57 C62 C63 1.5(6) . . . .
N4 P4 C66 C71 -23.3(4) . . . .
C44 P4 C66 C71 -147.2(3) . . . .
C72 P4 C66 C71 97.1(4) . . . .
N4 P4 C66 C67 156.9(3) . . . .
C44 P4 C66 C67 33.0(4) . . . .
C72 P4 C66 C67 -82.7(3) . . . .
C71 C66 C67 C68 2.8(6) . . . .
P4 C66 C67 C68 -177.3(3) . . . .
C66 C67 C68 C69 -0.1(6) . . . .
C67 C68 C69 C70 -1.9(6) . . . .
C68 C69 C70 C71 1.3(7) . . . .
C67 C66 C71 C70 -3.4(6) . . . .
P4 C66 C71 C70 176.7(3) . . . .
C69 C70 C71 C66 1.4(6) . . . .
N4 P4 C72 C73 -90.6(4) . . . .
C44 P4 C72 C73 26.1(4) . . . .
C66 P4 C72 C73 146.7(3) . . . .
N4 P4 C72 C77 83.7(4) . . . .
C44 P4 C72 C77 -159.6(3) . . . .
C66 P4 C72 C77 -39.0(4) . . . .
C77 C72 C73 C74 -1.2(6) . . . .
P4 C72 C73 C74 173.1(3) . . . .
C72 C73 C74 C75 -0.1(7) . . . .
C73 C74 C75 C76 1.4(7) . . . .
C74 C75 C76 C77 -1.3(7) . . . .
C73 C72 C77 C76 1.2(7) . . . .
P4 C72 C77 C76 -173.1(3) . . . .
C75 C76 C77 C72 0.1(7) . . . .
P4 N4 C78 C79 80.1(5) . . . .
La1 N4 C78 C79 -79.0(5) . . . .
P4 N4 C78 C83 -105.5(4) . . . .
La1 N4 C78 C83 95.4(4) . . . .
C83 C78 C79 C80 8.1(6) . . . .
N4 C78 C79 C80 -177.5(4) . . . .
C83 C78 C79 C86 -167.8(4) . . . .
N4 C78 C79 C86 6.6(6) . . . .
C78 C79 C80 C81 -2.5(7) . . . .
C86 C79 C80 C81 173.6(4) . . . .
C79 C80 C81 C82 -3.6(7) . . . .
C79 C80 C81 C85 177.7(5) . . . .
C80 C81 C82 C83 4.1(7) . . . .
C85 C81 C82 C83 -177.1(5) . . . .
C81 C82 C83 C78 1.5(7) . . . .
C81 C82 C83 C84 -176.7(4) . . . .
C79 C78 C83 C82 -7.6(6) . . . .
N4 C78 C83 C82 177.8(4) . . . .
C79 C78 C83 C84 170.6(4) . . . .
N4 C78 C83 C84 -4.1(6) . . . .
C89 C88 C93 C92 0.0 . . . .
C87 C88 C93 C92 -179.7(6) . . . .
C88 C93 C92 C91 0.0 . . . .
C93 C92 C91 C90 0.0 . . . .
C92 C91 C90 C89 0.0 . . . .
C91 C90 C89 C88 0.0 . . . .
C93 C88 C89 C90 0.0 . . . .
C87 C88 C89 C90 179.5(7) . . . .
C96 C95 C100 C99 0.0 . . . .
C94 C95 C100 C99 178.1(8) . . . .
C95 C100 C99 C98 0.0 . . . .
C100 C99 C98 C97 0.0 . . . .
C99 C98 C97 C96 0.0 . . . .
C98 C97 C96 C95 0.0 . . . .
C100 C95 C96 C97 0.0 . . . .
C94 C95 C96 C97 -178.1(8) . . . .
